data_1540489
loop_
_publ_author_name
'Mitsushige, Yusuke'
'Carrow, Brad P.'
'Ito, Shingo'
'Nozaki, Kyoko'

_publ_section_title
;
 Ligand-controlled insertion regioselectivity accelerates copolymerisation
 of ethylene with methyl acrylate by cationic bisphosphine
 monoxide--palladium catalysts
;
_journal_issue 1
_journal_name_full 'Chem. Sci.'
_journal_page_first 737
_journal_paper_doi 10.1039/C5SC03361F
_journal_volume 7
_journal_year 2016
_chemical_formula_moiety 'C38 H44 F6 N O3 P2 Pd, F6 P'
_chemical_formula_sum 'C38 H44 F12 N O3 P3 Pd'
_chemical_formula_weight 990.05
_space_group_crystal_system orthorhombic
_space_group_IT_number 61
_space_group_name_Hall '-P 2ac 2ab'
_space_group_name_H-M_alt 'P b c a'
_symmetry_space_group_name_Hall '-P 2ac 2ab'
_symmetry_space_group_name_H-M 'P b c a'
_atom_sites_solution_hydrogens geom
_audit_creation_method SHELXL-2014/6
_audit_update_record
;
2015-06-25 deposited with the CCDC.
2015-10-19 downloaded from the CCDC.
;
_cell_angle_alpha 90
_cell_angle_beta 90
_cell_angle_gamma 90
_cell_formula_units_Z 8
_cell_length_a 14.361(3)
_cell_length_b 22.678(5)
_cell_length_c 25.532(6)
_cell_measurement_reflns_used 23304
_cell_measurement_temperature 93
_cell_measurement_theta_max 31.7
_cell_measurement_theta_min 2.1
_cell_volume 8315(3)
_computing_cell_refinement 'RIGAKU CrystalClear'
_computing_data_collection 'RIGAKU CrystalClear'
_computing_data_reduction 'RIGAKU CrystalClear'
_computing_molecular_graphics ORTEP-III
_computing_publication_material 'Yadokari-XG (Wakita, Nemoto, et al.)'
_computing_structure_refinement 'SHELXL-2014/6 (Sheldrick, 2014)'
_computing_structure_solution 'SHELXT-2014/4 (Sheldrick, 2014)'
_diffrn_ambient_temperature 93
_diffrn_detector_area_resol_mean 28.5714
_diffrn_measured_fraction_theta_full 0.996
_diffrn_measured_fraction_theta_max 0.994
_diffrn_measurement_device_type 'Rigaku Saturn724 CCD'
_diffrn_measurement_method 'omega scans'
_diffrn_radiation_type MoK\a
_diffrn_radiation_wavelength 0.71075
_diffrn_reflns_av_R_equivalents 0.0949
_diffrn_reflns_av_unetI/netI 0.0548
_diffrn_reflns_laue_measured_fraction_full 0.996
_diffrn_reflns_laue_measured_fraction_max 0.994
_diffrn_reflns_limit_h_max 17
_diffrn_reflns_limit_h_min -17
_diffrn_reflns_limit_k_max 26
_diffrn_reflns_limit_k_min -27
_diffrn_reflns_limit_l_max 26
_diffrn_reflns_limit_l_min -31
_diffrn_reflns_number 57538
_diffrn_reflns_point_group_measured_fraction_full 0.996
_diffrn_reflns_point_group_measured_fraction_max 0.994
_diffrn_reflns_theta_full 25.242
_diffrn_reflns_theta_max 26.000
_diffrn_reflns_theta_min 2.135
_exptl_absorpt_coefficient_mu 0.653
_exptl_absorpt_correction_T_max 1.000
_exptl_absorpt_correction_T_min 0.833
_exptl_absorpt_correction_type multi-scan
_exptl_absorpt_process_details 'Jacobson, R. (1998) Private communication'
_exptl_crystal_colour Colorless
_exptl_crystal_density_diffrn 1.582
_exptl_crystal_description Block
_exptl_crystal_F_000 4016
_exptl_crystal_size_max 0.050
_exptl_crystal_size_mid 0.050
_exptl_crystal_size_min 0.050
_refine_diff_density_max 1.281
_refine_diff_density_min -0.807
_refine_diff_density_rms 0.134
_refine_ls_extinction_method none
_refine_ls_goodness_of_fit_ref 1.306
_refine_ls_hydrogen_treatment mixed
_refine_ls_matrix_type full
_refine_ls_number_parameters 590
_refine_ls_number_reflns 8117
_refine_ls_number_restraints 115
_refine_ls_restrained_S_all 1.332
_refine_ls_R_factor_all 0.0900
_refine_ls_R_factor_gt 0.0830
_refine_ls_shift/su_max 0.011
_refine_ls_shift/su_mean 0.001
_refine_ls_structure_factor_coef Fsqd
_refine_ls_weighting_details 'w=1/[\s^2^(Fo^2^)+(0.0470P)^2^+42.7860P] where P=(Fo^2^+2Fc^2^)/3'
_refine_ls_weighting_scheme calc
_refine_ls_wR_factor_gt 0.1731
_refine_ls_wR_factor_ref 0.1770
_reflns_Friedel_coverage 0.000
_reflns_number_gt 7574
_reflns_number_total 8117
_reflns_threshold_expression 'I > 2\s(I)'
_cod_data_source_file c5sc03361f2.cif
_cod_data_source_block CF3MA21
_cod_depositor_comments
;
The following automatic conversions were performed:

'_exptl_absorpt_correction_type' value 'Multi-scan' changed to
'multi-scan' according to
/usr/data/users/saulius/crontab/automatic-downloads/rss-feeds/RSC/lib/dictionaries/cif_core.dic
dictionary named 'cif_core.dic' version 2.4.2 from 2011-04-26.

Automatic conversion script
Id: cif_fix_values 3271 2015-04-21 07:52:19Z andrius 

 Adding full bibliography for 1540485--1540489.cif.
;
_cod_database_code 1540489
_shelx_space_group_comment
;
The symmetry employed for this shelxl refinement is uniquely defined
by the following loop, which should always be used as a source of
symmetry information in preference to the above space-group names.
They are only intended as comments.
;
_shelx_estimated_absorpt_t_min 0.968
_shelx_estimated_absorpt_t_max 0.968
_shelxl_version_number 2014/6

loop_
_space_group_symop_operation_xyz
'x, y, z'
'-x+1/2, -y, z+1/2'
'x+1/2, -y+1/2, -z'
'-x, y+1/2, -z+1/2'
'-x, -y, -z'
'x-1/2, y, -z-1/2'
'-x-1/2, y-1/2, z'
'x, -y-1/2, z-1/2'

loop_
_atom_site_label
_atom_site_type_symbol
_atom_site_fract_x
_atom_site_fract_y
_atom_site_fract_z
_atom_site_U_iso_or_equiv
_atom_site_adp_type
_atom_site_occupancy
_atom_site_site_symmetry_order
_atom_site_calc_flag
_atom_site_refinement_flags_posn
_atom_site_refinement_flags_adp
_atom_site_refinement_flags_occupancy
_atom_site_disorder_assembly
_atom_site_disorder_group
Pd1 Pd 0.36500(3) 0.37285(2) 0.57707(2) 0.01725(14) Uani 1 1 d . . . . .
P1 P 0.21670(10) 0.39965(7) 0.56022(6) 0.0145(3) Uani 1 1 d . . . . .
P2 P 0.30464(10) 0.46457(7) 0.67428(6) 0.0177(3) Uani 1 1 d . . . . .
P3 P 0.16088(13) 0.69223(8) 0.76025(7) 0.0282(4) Uani 1 1 d . . . . .
F4 F -0.0041(2) 0.41696(17) 0.54756(14) 0.0274(8) Uani 1 1 d . . . . .
F5 F -0.0135(3) 0.44920(18) 0.62713(15) 0.0354(10) Uani 1 1 d . . . . .
F2 F 0.3238(3) 0.48294(17) 0.50103(15) 0.0317(9) Uani 1 1 d . . . . .
F6 F -0.1067(3) 0.3811(2) 0.60022(18) 0.0428(11) Uani 1 1 d . . . . .
F3 F 0.2347(3) 0.52982(18) 0.44751(18) 0.0440(11) Uani 1 1 d . . . . .
O3 O 0.3406(3) 0.40709(18) 0.65239(15) 0.0191(9) Uani 1 1 d . . . . .
F1 F 0.3483(3) 0.4789(2) 0.41834(16) 0.0452(12) Uani 1 1 d . . . . .
N1 N 0.4946(3) 0.3446(2) 0.60629(19) 0.0187(11) Uani 1 1 d . . . . .
F8 F 0.1785(3) 0.6736(2) 0.70061(17) 0.0489(12) Uani 1 1 d . U . . .
F11 F 0.1449(3) 0.7120(2) 0.81894(18) 0.0544(13) Uani 1 1 d . U . . .
F12 F 0.2678(4) 0.7042(3) 0.7667(2) 0.0748(17) Uani 1 1 d . U . . .
F10 F 0.1433(5) 0.7566(2) 0.7425(2) 0.0808(18) Uani 1 1 d . U . . .
C6 C 0.1845(4) 0.4734(3) 0.5842(2) 0.0172(12) Uani 1 1 d . . . . .
C12 C 0.1796(4) 0.3938(2) 0.4917(2) 0.0155(12) Uani 1 1 d . . . . .
C1 C 0.3853(5) 0.3324(3) 0.5047(3) 0.0307(16) Uani 1 1 d . . . . .
H36 H 0.3336 0.3444 0.4807 0.07(4) Uiso 0.727(8) 1 calc R . P A 1
H37 H 0.3604 0.3573 0.4756 0.11(18) Uiso 0.273(8) 1 calc R . P A 2
C13 C 0.2174(4) 0.4260(3) 0.4495(2) 0.0208(13) Uani 1 1 d . . . . .
F9 F 0.0535(4) 0.6785(3) 0.7522(3) 0.0871(19) Uani 1 1 d . U . . .
C20 C 0.0486(4) 0.3531(3) 0.6156(2) 0.0212(13) Uani 1 1 d . . . . .
C30 C 0.2603(4) 0.4454(3) 0.7407(2) 0.0218(13) Uani 1 1 d . . . . .
C38 C 0.4928(4) 0.3039(3) 0.6443(2) 0.0218(13) Uani 1 1 d . . . . .
H35 H 0.4344 0.2883 0.6548 0.026 Uiso 1 1 calc R U . . .
C19 C 0.1430(4) 0.3486(3) 0.5997(2) 0.0182(12) Uani 1 1 d . . . . .
C37 C 0.5721(5) 0.2838(3) 0.6688(2) 0.0248(14) Uani 1 1 d . . . . .
H34 H 0.5683 0.2550 0.6957 0.030 Uiso 1 1 calc R U . . .
C34 C 0.5775(4) 0.3675(3) 0.5934(3) 0.0277(15) Uani 1 1 d . . . . .
H31 H 0.5800 0.3976 0.5676 0.033 Uiso 1 1 calc R U . . .
C36 C 0.6565(5) 0.3060(3) 0.6536(3) 0.0307(16) Uani 1 1 d . . . . .
H33 H 0.7124 0.2917 0.6688 0.037 Uiso 1 1 calc R U . . .
C25 C -0.0176(4) 0.4000(3) 0.5977(3) 0.0281(15) Uani 1 1 d . . . . .
C7 C 0.1254(4) 0.5078(3) 0.5535(3) 0.0244(14) Uani 1 1 d . . . . .
H1 H 0.1094 0.4944 0.5194 0.029 Uiso 1 1 calc R U . . .
C17 C 0.1222(4) 0.3462(3) 0.4791(2) 0.0186(12) Uani 1 1 d . . . . .
H8 H 0.0955 0.3236 0.5066 0.022 Uiso 1 1 calc R U . . .
C24 C 0.1940(4) 0.3010(3) 0.6195(2) 0.0223(13) Uani 1 1 d . . . . .
H12 H 0.2567 0.2960 0.6086 0.027 Uiso 1 1 calc R U . . .
C11 C 0.2112(4) 0.4953(3) 0.6344(2) 0.0193(12) Uani 1 1 d . . . . .
C14 C 0.1980(5) 0.4099(3) 0.3981(2) 0.0285(15) Uani 1 1 d . . . . .
H5 H 0.2242 0.4321 0.3702 0.034 Uiso 1 1 calc R U . . .
C32 C 0.2503(5) 0.4963(3) 0.7792(3) 0.0365(18) Uani 1 1 d . . . . .
H25 H 0.2129 0.5277 0.7632 0.055 Uiso 1 1 calc R U . . .
H26 H 0.3121 0.5117 0.7880 0.055 Uiso 1 1 calc R U . . .
H27 H 0.2195 0.4824 0.8111 0.055 Uiso 1 1 calc R U . . .
C35 C 0.6591(4) 0.3491(3) 0.6161(3) 0.0362(18) Uani 1 1 d . . . . .
H32 H 0.7168 0.3661 0.6060 0.043 Uiso 1 1 calc R U . . .
C21 C 0.0125(5) 0.3132(3) 0.6511(2) 0.0293(16) Uani 1 1 d . . . . .
H9 H -0.0504 0.3171 0.6620 0.035 Uiso 1 1 calc R U . . .
C16 C 0.1030(4) 0.3309(3) 0.4275(2) 0.0241(14) Uani 1 1 d . . . . .
H7 H 0.0631 0.2984 0.4204 0.029 Uiso 1 1 calc R U . . .
C26 C 0.3989(4) 0.5204(3) 0.6717(3) 0.0257(14) Uani 1 1 d . . . . .
C23 C 0.1561(5) 0.2610(3) 0.6544(3) 0.0312(16) Uani 1 1 d . . . . .
H11 H 0.1924 0.2290 0.6669 0.037 Uiso 1 1 calc R U . . .
C15 C 0.1413(5) 0.3622(3) 0.3868(3) 0.0320(16) Uani 1 1 d . . . . .
H6 H 0.1291 0.3514 0.3515 0.038 Uiso 1 1 calc R U . . .
C33 C 0.1660(4) 0.4150(3) 0.7321(2) 0.0264(14) Uani 1 1 d . . . . .
H28 H 0.1416 0.4012 0.7658 0.040 Uiso 1 1 calc R U . . .
H29 H 0.1741 0.3814 0.7085 0.040 Uiso 1 1 calc R U . . .
H30 H 0.1221 0.4431 0.7165 0.040 Uiso 1 1 calc R U . . .
C10 C 0.1710(5) 0.5469(3) 0.6522(3) 0.0288(15) Uani 1 1 d . . . . .
H4 H 0.1861 0.5608 0.6862 0.035 Uiso 1 1 calc R U . . .
C29 C 0.3755(5) 0.5827(3) 0.6905(3) 0.0346(17) Uani 1 1 d . . . . .
H19 H 0.4325 0.6064 0.6918 0.052 Uiso 1 1 calc R U . . .
H20 H 0.3479 0.5807 0.7256 0.052 Uiso 1 1 calc R U . . .
H21 H 0.3311 0.6010 0.6663 0.052 Uiso 1 1 calc R U . . .
C18 C 0.2811(5) 0.4788(3) 0.4543(3) 0.0309(16) Uani 1 1 d . . . . .
O2 O 0.2830(5) 0.2514(3) 0.5118(3) 0.042(2) Uani 0.727(8) 1 d . . P A 1
C31 C 0.3275(5) 0.3999(3) 0.7643(3) 0.0341(16) Uani 1 1 d . . . . .
H22 H 0.3896 0.4173 0.7676 0.051 Uiso 1 1 calc R U . . .
H23 H 0.3306 0.3652 0.7414 0.051 Uiso 1 1 calc R U . . .
H24 H 0.3050 0.3880 0.7990 0.051 Uiso 1 1 calc R U . . .
F7 F 0.1754(6) 0.6263(3) 0.7769(3) 0.097(2) Uani 1 1 d . U . . .
C27 C 0.4284(5) 0.5233(3) 0.6137(3) 0.0343(16) Uani 1 1 d . . . . .
H13 H 0.3755 0.5362 0.5924 0.051 Uiso 1 1 calc R U . . .
H14 H 0.4487 0.4841 0.6021 0.051 Uiso 1 1 calc R U . . .
H15 H 0.4798 0.5513 0.6098 0.051 Uiso 1 1 calc R U . . .
C8 C 0.0892(5) 0.5608(3) 0.5709(3) 0.0301(16) Uani 1 1 d . . . . .
H2 H 0.0513 0.5843 0.5487 0.036 Uiso 1 1 calc R U . . .
C9 C 0.1094(5) 0.5790(3) 0.6216(3) 0.0344(17) Uani 1 1 d . . . . .
H3 H 0.0809 0.6135 0.6353 0.041 Uiso 1 1 calc R U . . .
O1 O 0.4335(6) 0.2336(3) 0.5276(3) 0.051(2) Uani 0.727(8) 1 d . . P A 1
C22 C 0.0656(5) 0.2679(3) 0.6711(3) 0.0374(18) Uani 1 1 d . . . . .
H10 H 0.0399 0.2416 0.6962 0.045 Uiso 1 1 calc R U . . .
C28 C 0.4816(5) 0.4966(3) 0.7038(3) 0.0392(18) Uani 1 1 d . . . . .
H16 H 0.5356 0.5225 0.6990 0.059 Uiso 1 1 calc R U . . .
H17 H 0.4972 0.4567 0.6919 0.059 Uiso 1 1 calc R U . . .
H18 H 0.4647 0.4955 0.7410 0.059 Uiso 1 1 calc R U . . .
C4 C 0.3744(10) 0.2678(7) 0.5174(5) 0.044(4) Uani 0.727(8) 1 d . U P A 1
C2 C 0.4755(10) 0.3471(7) 0.4791(6) 0.046(3) Uani 0.727(8) 1 d . U P A 1
H38 H 0.5269 0.3294 0.4996 0.055 Uiso 0.727(8) 1 calc R U P A 1
H39 H 0.4840 0.3904 0.4794 0.055 Uiso 0.727(8) 1 calc R U P A 1
C3 C 0.4812(9) 0.3252(5) 0.4234(4) 0.047(3) Uani 0.727(8) 1 d . . P A 1
H40 H 0.4777 0.2820 0.4231 0.071 Uiso 0.727(8) 1 calc R U P A 1
H41 H 0.5403 0.3378 0.4078 0.071 Uiso 0.727(8) 1 calc R U P A 1
H42 H 0.4293 0.3415 0.4031 0.071 Uiso 0.727(8) 1 calc R U P A 1
C5 C 0.2655(10) 0.1903(5) 0.5252(6) 0.060(4) Uani 0.727(8) 1 d . . P A 1
H46 H 0.2966 0.1646 0.4998 0.091 Uiso 0.727(8) 1 calc R U P A 1
H47 H 0.1984 0.1827 0.5246 0.091 Uiso 0.727(8) 1 calc R U P A 1
H48 H 0.2899 0.1823 0.5604 0.091 Uiso 0.727(8) 1 calc R U P A 1
O4 O 0.5171(17) 0.2686(9) 0.5056(9) 0.057(7) Uani 0.273(8) 1 d . . P A 2
O5 O 0.528(2) 0.3662(11) 0.4801(9) 0.056(7) Uani 0.273(8) 1 d . . P A 2
C40 C 0.332(3) 0.2464(18) 0.4495(14) 0.075(12) Uani 0.273(8) 1 d D U P A 2
H49 H 0.3059 0.2763 0.4258 0.112 Uiso 0.273(8) 1 calc R U P A 2
H50 H 0.2903 0.2121 0.4503 0.112 Uiso 0.273(8) 1 calc R U P A 2
H51 H 0.3934 0.2344 0.4371 0.112 Uiso 0.273(8) 1 calc R U P A 2
C42 C 0.633(3) 0.354(2) 0.4668(17) 0.080(13) Uani 0.273(8) 1 d . . P A 2
H43 H 0.6634 0.3355 0.4972 0.121 Uiso 0.273(8) 1 calc R U P A 2
H44 H 0.6643 0.3908 0.4582 0.121 Uiso 0.273(8) 1 calc R U P A 2
H45 H 0.6367 0.3268 0.4368 0.121 Uiso 0.273(8) 1 calc R U P A 2
C41 C 0.485(3) 0.3161(19) 0.4951(14) 0.048(9) Uani 0.273(8) 1 d . U P A 2
C39 C 0.340(3) 0.2725(18) 0.5051(13) 0.039(8) Uani 0.273(8) 1 d D U P A 2
H52 H 0.2771 0.2758 0.5207 0.047 Uiso 0.273(8) 1 calc R U P A 2
H53 H 0.3771 0.2454 0.5272 0.047 Uiso 0.273(8) 1 calc R U P A 2

loop_
_atom_site_aniso_label
_atom_site_aniso_U_11
_atom_site_aniso_U_22
_atom_site_aniso_U_33
_atom_site_aniso_U_23
_atom_site_aniso_U_13
_atom_site_aniso_U_12
Pd1 0.0118(2) 0.0241(3) 0.0159(2) -0.00179(19) -0.00012(17) 0.00380(18)
P1 0.0111(7) 0.0189(8) 0.0137(7) -0.0010(6) -0.0007(5) 0.0021(6)
P2 0.0128(7) 0.0237(8) 0.0165(7) -0.0031(6) -0.0037(6) 0.0039(6)
P3 0.0277(9) 0.0239(9) 0.0330(10) -0.0019(8) 0.0056(7) 0.0050(7)
F4 0.0198(18) 0.041(2) 0.0212(18) 0.0016(17) -0.0036(15) 0.0041(16)
F5 0.035(2) 0.043(2) 0.029(2) -0.0085(19) 0.0046(18) 0.0097(19)
F2 0.032(2) 0.038(2) 0.025(2) 0.0026(17) -0.0050(17) -0.0144(18)
F6 0.0143(19) 0.068(3) 0.046(3) 0.007(2) 0.0011(18) -0.0007(19)
F3 0.048(3) 0.029(2) 0.055(3) 0.012(2) -0.009(2) -0.008(2)
O3 0.017(2) 0.025(2) 0.015(2) -0.0014(17) -0.0038(16) 0.0083(17)
F1 0.035(2) 0.070(3) 0.030(2) 0.002(2) 0.0105(19) -0.020(2)
N1 0.017(3) 0.021(3) 0.018(2) -0.002(2) 0.001(2) 0.003(2)
F8 0.039(2) 0.065(3) 0.043(3) -0.024(2) 0.007(2) -0.015(2)
F11 0.049(3) 0.081(3) 0.034(2) -0.005(2) 0.009(2) 0.022(2)
F12 0.039(3) 0.143(5) 0.043(3) -0.029(3) 0.000(2) -0.010(3)
F10 0.142(5) 0.038(3) 0.062(3) -0.003(3) -0.024(4) 0.019(3)
C6 0.014(3) 0.020(3) 0.018(3) -0.001(2) 0.003(2) 0.004(2)
C12 0.008(3) 0.021(3) 0.017(3) 0.000(2) -0.001(2) 0.005(2)
C1 0.029(4) 0.035(4) 0.029(4) -0.008(3) 0.000(3) 0.006(3)
C13 0.020(3) 0.023(3) 0.019(3) 0.000(3) -0.001(2) 0.004(2)
F9 0.049(3) 0.120(4) 0.093(4) -0.058(4) 0.025(3) -0.025(3)
C20 0.015(3) 0.030(3) 0.019(3) -0.003(3) -0.004(2) -0.002(2)
C30 0.020(3) 0.033(4) 0.012(3) -0.005(3) -0.001(2) 0.005(3)
C38 0.019(3) 0.028(3) 0.018(3) -0.006(3) 0.000(2) 0.003(3)
C19 0.017(3) 0.021(3) 0.016(3) -0.002(2) -0.003(2) -0.002(2)
C37 0.031(4) 0.022(3) 0.022(3) -0.004(3) -0.005(3) 0.002(3)
C34 0.016(3) 0.032(4) 0.035(4) 0.003(3) -0.001(3) -0.002(3)
C36 0.023(3) 0.029(4) 0.040(4) -0.008(3) -0.010(3) 0.010(3)
C25 0.011(3) 0.048(4) 0.026(3) -0.003(3) 0.001(3) -0.003(3)
C7 0.019(3) 0.027(3) 0.027(3) -0.007(3) -0.009(3) 0.003(3)
C17 0.014(3) 0.024(3) 0.018(3) 0.002(2) 0.000(2) 0.005(2)
C24 0.016(3) 0.023(3) 0.028(3) 0.003(3) -0.009(3) -0.004(2)
C11 0.014(3) 0.023(3) 0.021(3) -0.004(3) -0.002(2) 0.001(2)
C14 0.033(4) 0.038(4) 0.014(3) 0.006(3) -0.001(3) -0.002(3)
C32 0.031(4) 0.052(5) 0.027(4) -0.016(3) 0.003(3) -0.002(3)
C35 0.007(3) 0.042(4) 0.059(5) 0.011(4) -0.002(3) -0.001(3)
C21 0.023(3) 0.047(4) 0.017(3) 0.001(3) 0.004(3) -0.017(3)
C16 0.019(3) 0.030(4) 0.024(3) -0.005(3) -0.004(3) -0.002(3)
C26 0.018(3) 0.028(4) 0.032(4) 0.000(3) -0.003(3) 0.000(3)
C23 0.024(4) 0.032(4) 0.037(4) 0.010(3) -0.009(3) -0.008(3)
C15 0.037(4) 0.045(4) 0.014(3) -0.002(3) -0.003(3) -0.002(3)
C33 0.022(3) 0.038(4) 0.018(3) 0.000(3) -0.002(3) 0.000(3)
C10 0.024(3) 0.035(4) 0.027(3) -0.010(3) -0.013(3) 0.011(3)
C29 0.026(4) 0.031(4) 0.047(4) -0.007(3) -0.004(3) -0.003(3)
C18 0.030(4) 0.035(4) 0.027(4) 0.011(3) -0.002(3) -0.003(3)
O2 0.036(5) 0.034(4) 0.058(5) -0.010(4) 0.003(4) -0.001(3)
C31 0.032(4) 0.049(4) 0.021(3) 0.005(3) -0.007(3) 0.003(3)
F7 0.135(5) 0.055(3) 0.100(5) 0.016(3) 0.030(4) 0.025(4)
C27 0.028(4) 0.035(4) 0.039(4) -0.002(3) 0.002(3) -0.010(3)
C8 0.030(4) 0.029(4) 0.031(4) -0.004(3) -0.018(3) 0.010(3)
C9 0.028(4) 0.034(4) 0.041(4) -0.016(3) -0.017(3) 0.015(3)
O1 0.047(5) 0.040(5) 0.066(6) -0.010(4) -0.015(4) 0.017(4)
C22 0.038(4) 0.043(4) 0.031(4) 0.009(3) -0.004(3) -0.017(3)
C28 0.015(3) 0.049(5) 0.053(5) -0.006(4) -0.016(3) 0.000(3)
C4 0.052(8) 0.051(7) 0.028(6) -0.011(5) -0.020(6) 0.026(7)
C2 0.042(7) 0.050(8) 0.045(7) -0.009(6) 0.007(6) -0.017(7)
C3 0.059(8) 0.051(7) 0.031(6) -0.012(5) 0.018(5) -0.011(6)
C5 0.062(9) 0.030(6) 0.090(10) -0.016(7) 0.000(7) -0.011(6)
O4 0.078(18) 0.041(13) 0.051(13) -0.002(10) -0.007(12) 0.042(12)
O5 0.066(18) 0.063(17) 0.040(13) 0.005(12) -0.004(13) 0.014(14)
C40 0.067(18) 0.081(18) 0.076(18) -0.020(15) 0.007(15) 0.011(15)
C42 0.05(2) 0.12(4) 0.07(3) 0.02(3) -0.01(2) -0.01(2)
C41 0.047(14) 0.061(17) 0.036(14) -0.006(13) 0.019(12) -0.020(14)
C39 0.045(16) 0.042(14) 0.029(14) -0.006(12) 0.003(13) 0.006(14)

loop_
_atom_type_symbol
_atom_type_description
_atom_type_scat_dispersion_real
_atom_type_scat_dispersion_imag
_atom_type_scat_source
C C 0.0033 0.0016 'International Tables Vol C Tables 4.2.6.8 and 6.1.1.4'
H H 0.0000 0.0000 'International Tables Vol C Tables 4.2.6.8 and 6.1.1.4'
F F 0.0171 0.0103 'International Tables Vol C Tables 4.2.6.8 and 6.1.1.4'
O O 0.0106 0.0060 'International Tables Vol C Tables 4.2.6.8 and 6.1.1.4'
P P 0.1023 0.0942 'International Tables Vol C Tables 4.2.6.8 and 6.1.1.4'
Pd Pd -0.9988 1.0072 'International Tables Vol C Tables 4.2.6.8 and 6.1.1.4'
N N 0.0061 0.0033 'International Tables Vol C Tables 4.2.6.8 and 6.1.1.4'

loop_
_geom_angle_atom_site_label_1
_geom_angle_atom_site_label_2
_geom_angle_atom_site_label_3
_geom_angle
C1 Pd1 O3 175.4(2)
C1 Pd1 N1 93.2(2)
O3 Pd1 N1 86.31(17)
C1 Pd1 P1 94.7(2)
O3 Pd1 P1 85.28(11)
N1 Pd1 P1 169.81(14)
C12 P1 C6 108.0(3)
C12 P1 C19 107.9(3)
C6 P1 C19 104.0(3)
C12 P1 Pd1 115.89(18)
C6 P1 Pd1 114.8(2)
C19 P1 Pd1 105.40(19)
O3 P2 C11 112.0(3)
O3 P2 C26 109.0(3)
C11 P2 C26 104.9(3)
O3 P2 C30 104.6(3)
C11 P2 C30 110.2(3)
C26 P2 C30 116.2(3)
F10 P3 F12 91.5(4)
F10 P3 F7 177.8(4)
F12 P3 F7 90.4(4)
F10 P3 F11 89.2(3)
F12 P3 F11 89.6(3)
F7 P3 F11 91.9(3)
F10 P3 F9 89.4(4)
F12 P3 F9 178.0(3)
F7 P3 F9 88.7(4)
F11 P3 F9 92.1(3)
F10 P3 F8 89.8(3)
F12 P3 F8 89.5(3)
F7 P3 F8 89.1(3)
F11 P3 F8 178.6(3)
F9 P3 F8 88.8(3)
P2 O3 Pd1 135.6(2)
C38 N1 C34 117.5(5)
C38 N1 Pd1 116.7(4)
C34 N1 Pd1 125.5(4)
C7 C6 C11 118.4(5)
C7 C6 P1 118.3(4)
C11 C6 P1 123.1(4)
C17 C12 C13 116.8(5)
C17 C12 P1 116.6(4)
C13 C12 P1 125.5(4)
C41 C1 C39 101(2)
C2 C1 C4 113.7(9)
C2 C1 Pd1 114.4(7)
C41 C1 Pd1 112.7(14)
C39 C1 Pd1 109.3(13)
C4 C1 Pd1 102.8(6)
C2 C1 H36 108.6
C4 C1 H36 108.6
Pd1 C1 H36 108.6
C41 C1 H37 111.1
C39 C1 H37 111.1
Pd1 C1 H37 111.1
C14 C13 C12 120.6(6)
C14 C13 C18 113.9(6)
C12 C13 C18 125.5(6)
C21 C20 C19 120.0(6)
C21 C20 C25 115.3(6)
C19 C20 C25 124.7(6)
C32 C30 C33 110.5(5)
C32 C30 C31 108.4(5)
C33 C30 C31 107.9(5)
C32 C30 P2 116.3(5)
C33 C30 P2 106.0(4)
C31 C30 P2 107.4(4)
N1 C38 C37 122.8(6)
N1 C38 H35 118.6
C37 C38 H35 118.6
C24 C19 C20 116.8(6)
C24 C19 P1 112.2(4)
C20 C19 P1 130.8(5)
C36 C37 C38 118.8(6)
C36 C37 H34 120.6
C38 C37 H34 120.6
N1 C34 C35 122.4(6)
N1 C34 H31 118.8
C35 C34 H31 118.8
C35 C36 C37 119.1(6)
C35 C36 H33 120.5
C37 C36 H33 120.5
F5 C25 F4 106.6(6)
F5 C25 F6 106.1(5)
F4 C25 F6 105.7(5)
F5 C25 C20 113.0(5)
F4 C25 C20 113.6(5)
F6 C25 C20 111.2(6)
C8 C7 C6 122.2(6)
C8 C7 H1 118.9
C6 C7 H1 118.9
C16 C17 C12 122.0(6)
C16 C17 H8 119.0
C12 C17 H8 119.0
C23 C24 C19 122.2(6)
C23 C24 H12 118.9
C19 C24 H12 118.9
C10 C11 C6 118.4(5)
C10 C11 P2 116.6(5)
C6 C11 P2 124.6(4)
C15 C14 C13 121.3(6)
C15 C14 H5 119.3
C13 C14 H5 119.3
C30 C32 H25 109.5
C30 C32 H26 109.5
H25 C32 H26 109.5
C30 C32 H27 109.5
H25 C32 H27 109.5
H26 C32 H27 109.5
C36 C35 C34 119.3(6)
C36 C35 H32 120.3
C34 C35 H32 120.3
C22 C21 C20 121.6(6)
C22 C21 H9 119.2
C20 C21 H9 119.2
C15 C16 C17 120.5(6)
C15 C16 H7 119.8
C17 C16 H7 119.8
C29 C26 C27 108.9(6)
C29 C26 C28 109.0(6)
C27 C26 C28 108.3(6)
C29 C26 P2 117.3(5)
C27 C26 P2 105.3(4)
C28 C26 P2 107.7(5)
C22 C23 C24 119.7(7)
C22 C23 H11 120.1
C24 C23 H11 120.1
C16 C15 C14 118.8(6)
C16 C15 H6 120.6
C14 C15 H6 120.6
C30 C33 H28 109.5
C30 C33 H29 109.5
H28 C33 H29 109.5
C30 C33 H30 109.5
H28 C33 H30 109.5
H29 C33 H30 109.5
C11 C10 C9 121.8(6)
C11 C10 H4 119.1
C9 C10 H4 119.1
C26 C29 H19 109.5
C26 C29 H20 109.5
H19 C29 H20 109.5
C26 C29 H21 109.5
H19 C29 H21 109.5
H20 C29 H21 109.5
F1 C18 F2 106.3(6)
F1 C18 F3 105.5(5)
F2 C18 F3 106.3(6)
F1 C18 C13 112.6(6)
F2 C18 C13 113.8(5)
F3 C18 C13 111.8(5)
C4 O2 C5 113.6(10)
C30 C31 H22 109.5
C30 C31 H23 109.5
H22 C31 H23 109.5
C30 C31 H24 109.5
H22 C31 H24 109.5
H23 C31 H24 109.5
C26 C27 H13 109.5
C26 C27 H14 109.5
H13 C27 H14 109.5
C26 C27 H15 109.5
H13 C27 H15 109.5
H14 C27 H15 109.5
C7 C8 C9 118.7(6)
C7 C8 H2 120.6
C9 C8 H2 120.6
C10 C9 C8 120.1(6)
C10 C9 H3 119.9
C8 C9 H3 119.9
C21 C22 C23 119.5(7)
C21 C22 H10 120.2
C23 C22 H10 120.2
C26 C28 H16 109.5
C26 C28 H17 109.5
H16 C28 H17 109.5
C26 C28 H18 109.5
H16 C28 H18 109.5
H17 C28 H18 109.5
O1 C4 O2 122.2(14)
O1 C4 C1 127.7(14)
O2 C4 C1 109.9(9)
C1 C2 C3 112.8(10)
C1 C2 H38 109.0
C3 C2 H38 109.0
C1 C2 H39 109.0
C3 C2 H39 109.0
H38 C2 H39 107.8
C2 C3 H40 109.5
C2 C3 H41 109.5
H40 C3 H41 109.5
C2 C3 H42 109.5
H40 C3 H42 109.5
H41 C3 H42 109.5
O2 C5 H46 109.5
O2 C5 H47 109.5
H46 C5 H47 109.5
O2 C5 H48 109.5
H46 C5 H48 109.5
H47 C5 H48 109.5
C41 O5 C42 110(3)
C39 C40 H49 109.5
C39 C40 H50 109.5
H49 C40 H50 109.5
C39 C40 H51 109.5
H49 C40 H51 109.5
H50 C40 H51 109.5
O5 C42 H43 109.5
O5 C42 H44 109.5
H43 C42 H44 109.5
O5 C42 H45 109.5
H43 C42 H45 109.5
H44 C42 H45 109.5
O4 C41 O5 130(4)
O4 C41 C1 123(3)
O5 C41 C1 106(3)
C1 C39 C40 112(3)
C1 C39 H52 109.2
C40 C39 H52 109.2
C1 C39 H53 109.2
C40 C39 H53 109.2
H52 C39 H53 107.9

loop_
_geom_bond_atom_site_label_1
_geom_bond_atom_site_label_2
_geom_bond_distance
Pd1 C1 2.085(7)
Pd1 O3 2.103(4)
Pd1 N1 2.105(5)
Pd1 P1 2.2561(15)
P1 C12 1.834(6)
P1 C6 1.840(6)
P1 C19 1.864(6)
P2 O3 1.510(4)
P2 C11 1.822(6)
P2 C26 1.855(7)
P2 C30 1.863(6)
P3 F10 1.549(5)
P3 F12 1.568(5)
P3 F7 1.568(6)
P3 F11 1.581(5)
P3 F9 1.587(6)
P3 F8 1.600(5)
F4 C25 1.351(7)
F5 C25 1.347(8)
F2 C18 1.345(8)
F6 C25 1.352(7)
F3 C18 1.346(8)
F1 C18 1.332(8)
N1 C38 1.340(8)
N1 C34 1.340(8)
C6 C7 1.395(8)
C6 C11 1.427(8)
C12 C17 1.396(8)
C12 C13 1.410(8)
C1 C2 1.488(15)
C1 C41 1.50(4)
C1 C39 1.51(4)
C1 C4 1.508(18)
C1 H36 1.0000
C1 H37 1.0000
C13 C14 1.390(8)
C13 C18 1.511(9)
C20 C21 1.381(9)
C20 C19 1.419(8)
C20 C25 1.498(9)
C30 C32 1.522(9)
C30 C33 1.536(9)
C30 C31 1.537(9)
C38 C37 1.376(9)
C38 H35 0.9500
C19 C24 1.399(8)
C37 C36 1.369(10)
C37 H34 0.9500
C34 C35 1.373(9)
C34 H31 0.9500
C36 C35 1.367(10)
C36 H33 0.9500
C7 C8 1.383(9)
C7 H1 0.9500
C17 C16 1.389(8)
C17 H8 0.9500
C24 C23 1.383(9)
C24 H12 0.9500
C11 C10 1.383(9)
C14 C15 1.384(10)
C14 H5 0.9500
C32 H25 0.9800
C32 H26 0.9800
C32 H27 0.9800
C35 H32 0.9500
C21 C22 1.376(10)
C21 H9 0.9500
C16 C15 1.375(9)
C16 H7 0.9500
C26 C29 1.531(9)
C26 C27 1.540(10)
C26 C28 1.541(9)
C23 C22 1.377(10)
C23 H11 0.9500
C15 H6 0.9500
C33 H28 0.9800
C33 H29 0.9800
C33 H30 0.9800
C10 C9 1.387(9)
C10 H4 0.9500
C29 H19 0.9800
C29 H20 0.9800
C29 H21 0.9800
O2 C4 1.373(17)
O2 C5 1.449(13)
C31 H22 0.9800
C31 H23 0.9800
C31 H24 0.9800
C27 H13 0.9800
C27 H14 0.9800
C27 H15 0.9800
C8 C9 1.388(9)
C8 H2 0.9500
C9 H3 0.9500
O1 C4 1.178(14)
C22 H10 0.9500
C28 H16 0.9800
C28 H17 0.9800
C28 H18 0.9800
C2 C3 1.508(16)
C2 H38 0.9900
C2 H39 0.9900
C3 H40 0.9800
C3 H41 0.9800
C3 H42 0.9800
C5 H46 0.9800
C5 H47 0.9800
C5 H48 0.9800
O4 C41 1.20(5)
O5 C41 1.35(4)
O5 C42 1.57(5)
C40 C39 1.54(4)
C40 H49 0.9800
C40 H50 0.9800
C40 H51 0.9800
C42 H43 0.9800
C42 H44 0.9800
C42 H45 0.9800
C39 H52 0.9900
C39 H53 0.9900

loop_
_geom_torsion_atom_site_label_1
_geom_torsion_atom_site_label_2
_geom_torsion_atom_site_label_3
_geom_torsion_atom_site_label_4
_geom_torsion
C11 P2 O3 Pd1 37.5(4)
C26 P2 O3 Pd1 -78.2(4)
C30 P2 O3 Pd1 156.9(3)
C12 P1 C6 C7 11.5(6)
C19 P1 C6 C7 -103.0(5)
Pd1 P1 C6 C7 142.4(4)
C12 P1 C6 C11 -173.4(5)
C19 P1 C6 C11 72.1(5)
Pd1 P1 C6 C11 -42.5(5)
C6 P1 C12 C17 -125.4(4)
C19 P1 C12 C17 -13.6(5)
Pd1 P1 C12 C17 104.2(4)
C6 P1 C12 C13 67.2(5)
C19 P1 C12 C13 179.1(5)
Pd1 P1 C12 C13 -63.1(5)
C17 C12 C13 C14 -0.5(9)
P1 C12 C13 C14 166.8(5)
C17 C12 C13 C18 -179.8(6)
P1 C12 C13 C18 -12.5(9)
O3 P2 C30 C32 159.8(5)
C11 P2 C30 C32 -79.6(5)
C26 P2 C30 C32 39.5(6)
O3 P2 C30 C33 -77.0(4)
C11 P2 C30 C33 43.6(5)
C26 P2 C30 C33 162.7(4)
O3 P2 C30 C31 38.1(5)
C11 P2 C30 C31 158.8(4)
C26 P2 C30 C31 -82.1(5)
C34 N1 C38 C37 -2.3(9)
Pd1 N1 C38 C37 -176.6(5)
C21 C20 C19 C24 3.2(9)
C25 C20 C19 C24 -178.5(6)
C21 C20 C19 P1 -171.0(5)
C25 C20 C19 P1 7.3(9)
C12 P1 C19 C24 111.7(5)
C6 P1 C19 C24 -133.8(4)
Pd1 P1 C19 C24 -12.7(5)
C12 P1 C19 C20 -73.9(6)
C6 P1 C19 C20 40.6(6)
Pd1 P1 C19 C20 161.7(5)
N1 C38 C37 C36 -0.3(9)
C38 N1 C34 C35 2.6(10)
Pd1 N1 C34 C35 176.3(5)
C38 C37 C36 C35 2.6(10)
C21 C20 C25 F5 91.8(7)
C19 C20 C25 F5 -86.6(7)
C21 C20 C25 F4 -146.5(6)
C19 C20 C25 F4 35.1(9)
C21 C20 C25 F6 -27.4(8)
C19 C20 C25 F6 154.3(6)
C11 C6 C7 C8 -2.8(10)
P1 C6 C7 C8 172.6(5)
C13 C12 C17 C16 0.1(8)
P1 C12 C17 C16 -168.3(5)
C20 C19 C24 C23 -2.3(9)
P1 C19 C24 C23 172.9(5)
C7 C6 C11 C10 5.6(9)
P1 C6 C11 C10 -169.5(5)
C7 C6 C11 P2 -167.2(5)
P1 C6 C11 P2 17.7(8)
O3 P2 C11 C10 177.7(5)
C26 P2 C11 C10 -64.2(6)
C30 P2 C11 C10 61.6(6)
O3 P2 C11 C6 -9.4(6)
C26 P2 C11 C6 108.7(5)
C30 P2 C11 C6 -125.5(5)
C12 C13 C14 C15 0.2(10)
C18 C13 C14 C15 179.5(6)
C37 C36 C35 C34 -2.3(11)
N1 C34 C35 C36 -0.3(11)
C19 C20 C21 C22 -1.3(10)
C25 C20 C21 C22 -179.7(6)
C12 C17 C16 C15 0.7(10)
O3 P2 C26 C29 178.1(5)
C11 P2 C26 C29 57.9(6)
C30 P2 C26 C29 -64.0(6)
O3 P2 C26 C27 56.8(5)
C11 P2 C26 C27 -63.3(5)
C30 P2 C26 C27 174.7(4)
O3 P2 C26 C28 -58.7(5)
C11 P2 C26 C28 -178.8(5)
C30 P2 C26 C28 59.2(6)
C19 C24 C23 C22 -0.6(10)
C17 C16 C15 C14 -1.1(10)
C13 C14 C15 C16 0.7(11)
C6 C11 C10 C9 -3.1(10)
P2 C11 C10 C9 170.3(6)
C14 C13 C18 F1 -38.4(8)
C12 C13 C18 F1 140.9(6)
C14 C13 C18 F2 -159.5(6)
C12 C13 C18 F2 19.9(9)
C14 C13 C18 F3 80.1(7)
C12 C13 C18 F3 -100.5(7)
C6 C7 C8 C9 -2.8(11)
C11 C10 C9 C8 -2.5(12)
C7 C8 C9 C10 5.4(11)
C20 C21 C22 C23 -1.7(11)
C24 C23 C22 C21 2.6(11)
C5 O2 C4 O1 6.5(18)
C5 O2 C4 C1 -177.8(9)
C2 C1 C4 O1 29.8(18)
Pd1 C1 C4 O1 -94.4(14)
C2 C1 C4 O2 -145.6(10)
Pd1 C1 C4 O2 90.2(9)
C4 C1 C2 C3 71.6(14)
Pd1 C1 C2 C3 -170.7(9)
C42 O5 C41 O4 11(5)
C42 O5 C41 C1 -178(2)
C39 C1 C41 O4 -24(4)
Pd1 C1 C41 O4 93(3)
C39 C1 C41 O5 164(2)
Pd1 C1 C41 O5 -80(3)
C41 C1 C39 C40 -75(3)
Pd1 C1 C39 C40 166(2)
